data_4334927
loop_
_publ_author_name
'Kati Rosenstengel'
'Axel Schulz'
'Alexander Villinger'

_publ_contact_author_address
;
Universit\"at Rostock
Institut f\"ur Chemie
Abteilung f\"ur Anorganische Chemie
Albert-Einstein-Strasse 3a 
18059 Rostock
Bundesrepublik Deutschland
;
_publ_contact_author_email
;
axel.schulz@uni-rostock.de, alexander.villinger@uni-rostock.de'
;
_publ_contact_author_fax '+49 (0)381/498-6382'
_publ_contact_author_name 'Axel Schulz, Alexander Villinger'
_publ_contact_author_phone '+49 (0)381/498-6400 or 6403'
_publ_section_title
;
 Solid State Structure of Bi(N3)3, Bi(N3)3.Solvates and the Structural
 Dynamics in the [Bi(N3)6]3- Anion
;
_journal_name_full 'Inorganic Chemistry'
_journal_page_first 6110
_journal_page_last 6126
_journal_paper_doi 10.1021/ic400493v
_journal_volume 52
_journal_year 2013
_chemical_formula_moiety 'Bi N9, C2 H6 O S'
_chemical_formula_sum 'C2 H6 Bi N9 O S'
_chemical_formula_weight 413.20
_chemical_name_systematic
;
bismuth azide DMSO adduct
;
_space_group_IT_number 2
_symmetry_cell_setting triclinic
_symmetry_Int_Tables_number 2
_symmetry_space_group_name_Hall '-P 1'
_symmetry_space_group_name_H-M 'P -1'
_atom_sites_solution_hydrogens geom
_atom_sites_solution_primary direct
_atom_sites_solution_secondary difmap
_audit_author_name 'Villinger, A.'
_audit_creation_method SHELXL-97
_cell_angle_alpha 97.732(2)
_cell_angle_beta 103.349(2)
_cell_angle_gamma 104.602(2)
_cell_formula_units_Z 2
_cell_length_a 6.3578(2)
_cell_length_b 6.9425(2)
_cell_length_c 11.5741(4)
_cell_measurement_reflns_used 8414
_cell_measurement_temperature 298(2)
_cell_measurement_theta_max 65.381
_cell_measurement_theta_min 6.195
_cell_volume 470.83(3)
_computing_cell_refinement 'Bruker Apex V7.51A'
_computing_data_collection 'Bruker Apex V7.51A'
_computing_data_reduction 'Bruker SAINT'
_computing_molecular_graphics 'ORTEP-3v2.01 (Farrugia, 1997)'
_computing_publication_material SHELXL-97
_computing_structure_refinement 'SHELXL-97 (Sheldrick, 1997)'
_computing_structure_solution 'SHELXS-97 (Sheldrick, 1997)'
_diffrn_ambient_temperature 298(2)
_diffrn_measured_fraction_theta_full 0.999
_diffrn_measured_fraction_theta_max 0.999
_diffrn_measurement_device_type 'Bruker Apex Kappa-II-CCD-diffractometer'
_diffrn_measurement_method 'phi and omega scans'
_diffrn_radiation_monochromator graphite
_diffrn_radiation_source 'sealed tube'
_diffrn_radiation_type MoK\a
_diffrn_radiation_wavelength 0.71073
_diffrn_reflns_av_R_equivalents 0.0443
_diffrn_reflns_av_sigmaI/netI 0.0405
_diffrn_reflns_limit_h_max 10
_diffrn_reflns_limit_h_min -10
_diffrn_reflns_limit_k_max 11
_diffrn_reflns_limit_k_min -11
_diffrn_reflns_limit_l_max 18
_diffrn_reflns_limit_l_min -18
_diffrn_reflns_number 19747
_diffrn_reflns_theta_full 34.99
_diffrn_reflns_theta_max 34.99
_diffrn_reflns_theta_min 3.10
_exptl_absorpt_coefficient_mu 18.932
_exptl_absorpt_correction_T_max 0.3127
_exptl_absorpt_correction_T_min 0.1234
_exptl_absorpt_correction_type multi-scan
_exptl_absorpt_process_details '(SADABS; Sheldrick, 2004)'
_exptl_crystal_colour yellow
_exptl_crystal_density_diffrn 2.915
_exptl_crystal_description block
_exptl_crystal_F_000 376
_exptl_crystal_size_max 0.19
_exptl_crystal_size_mid 0.08
_exptl_crystal_size_min 0.08
_refine_diff_density_max 0.798
_refine_diff_density_min -1.194
_refine_diff_density_rms 0.198
_refine_ls_extinction_method none
_refine_ls_goodness_of_fit_ref 1.007
_refine_ls_hydrogen_treatment constr
_refine_ls_matrix_type full
_refine_ls_number_parameters 129
_refine_ls_number_reflns 4144
_refine_ls_number_restraints 0
_refine_ls_restrained_S_all 1.007
_refine_ls_R_factor_all 0.0302
_refine_ls_R_factor_gt 0.0231
_refine_ls_shift/su_max 0.002
_refine_ls_shift/su_mean 0.000
_refine_ls_structure_factor_coef Fsqd
_refine_ls_weighting_details 'calc w=1/[\s^2^(Fo^2^)+(0.0115P)^2^+0.0000P] where P=(Fo^2^+2Fc^2^)/3'
_refine_ls_weighting_scheme calc
_refine_ls_wR_factor_gt 0.0378
_refine_ls_wR_factor_ref 0.0393
_reflns_number_gt 3666
_reflns_number_total 4144
_reflns_threshold_expression >2\s(I)
_cod_data_source_file ic400493v_si_002_04.cif
_cod_data_source_block kr08_Bi(N3)3_dmso_RT
_cod_original_cell_volume 470.82(3)
_cod_database_code 4334927

loop_
_symmetry_equiv_pos_as_xyz
'x, y, z'
'-x, -y, -z'

loop_
_atom_site_label
_atom_site_type_symbol
_atom_site_fract_x
_atom_site_fract_y
_atom_site_fract_z
_atom_site_U_iso_or_equiv
_atom_site_adp_type
_atom_site_occupancy
_atom_site_symmetry_multiplicity
_atom_site_calc_flag
_atom_site_refinement_flags
C1 C 0.1225(5) 0.6544(6) 0.9038(3) 0.0402(8) Uani 1 1 d .
H1A H 0.1565 0.7831 0.9575 0.060 Uiso 1 1 calc R
H1B H 0.1366 0.5518 0.9506 0.060 Uiso 1 1 calc R
H1C H -0.0293 0.6189 0.8524 0.060 Uiso 1 1 calc R
C2 C 0.5729(5) 0.7591(5) 0.9300(3) 0.0332(7) Uani 1 1 d .
H2A H 0.6949 0.8100 0.8960 0.050 Uiso 1 1 calc R
H2B H 0.5981 0.6487 0.9676 0.050 Uiso 1 1 calc R
H2C H 0.5657 0.8658 0.9896 0.050 Uiso 1 1 calc R
N1 N -0.1284(4) 0.5666(4) 0.5723(3) 0.0344(6) Uani 1 1 d .
N2 N -0.2722(4) 0.6262(4) 0.6026(2) 0.0236(5) Uani 1 1 d .
N3 N -0.4079(4) 0.6851(4) 0.6341(2) 0.0336(6) Uani 1 1 d .
N4 N 0.5263(4) 1.1331(4) 0.6051(2) 0.0225(5) Uani 1 1 d .
N5 N 0.5568(4) 1.2317(3) 0.7051(2) 0.0209(5) Uani 1 1 d .
N6 N 0.5849(5) 1.3241(4) 0.7991(3) 0.0369(6) Uani 1 1 d .
N7 N 0.0224(4) 1.0634(4) 0.6160(2) 0.0218(5) Uani 1 1 d .
N8 N 0.0134(4) 1.0968(4) 0.7200(2) 0.0247(5) Uani 1 1 d .
N9 N 0.0025(5) 1.1257(6) 0.8172(3) 0.0473(8) Uani 1 1 d .
O1 O 0.3011(3) 0.8590(3) 0.75939(18) 0.0256(4) Uani 1 1 d .
S1 S 0.31410(12) 0.67159(11) 0.81315(6) 0.02233(14) Uani 1 1 d .
Bi1 Bi 0.218576(14) 0.827737(14) 0.545086(8) 0.01647(3) Uani 1 1 d .

loop_
_atom_site_aniso_label
_atom_site_aniso_U_11
_atom_site_aniso_U_22
_atom_site_aniso_U_33
_atom_site_aniso_U_23
_atom_site_aniso_U_13
_atom_site_aniso_U_12
C1 0.0299(16) 0.053(2) 0.042(2) 0.0210(18) 0.0165(15) 0.0075(15)
C2 0.0304(16) 0.0378(18) 0.0313(17) 0.0064(14) 0.0002(13) 0.0177(14)
N1 0.0254(12) 0.0224(12) 0.0535(18) -0.0035(12) 0.0206(12) 0.0006(10)
N2 0.0218(11) 0.0227(12) 0.0246(12) 0.0034(10) 0.0094(10) 0.0015(9)
N3 0.0331(14) 0.0419(16) 0.0369(15) 0.0138(13) 0.0196(12) 0.0186(12)
N4 0.0230(11) 0.0207(11) 0.0212(12) 0.0009(9) 0.0099(9) 0.0002(9)
N5 0.0190(10) 0.0167(10) 0.0254(13) 0.0033(10) 0.0058(9) 0.0033(8)
N6 0.0427(16) 0.0333(15) 0.0281(15) -0.0063(12) 0.0090(12) 0.0067(12)
N7 0.0246(11) 0.0285(12) 0.0172(11) 0.0043(10) 0.0065(9) 0.0157(9)
N8 0.0277(12) 0.0325(13) 0.0198(12) 0.0051(10) 0.0066(10) 0.0191(10)
N9 0.0525(19) 0.080(2) 0.0220(15) 0.0066(15) 0.0110(13) 0.0415(18)
O1 0.0319(10) 0.0281(11) 0.0253(11) 0.0138(9) 0.0120(9) 0.0156(9)
S1 0.0257(3) 0.0215(3) 0.0225(3) 0.0080(3) 0.0075(3) 0.0091(3)
Bi1 0.01690(5) 0.01532(5) 0.01811(5) 0.00419(3) 0.00676(4) 0.00416(3)

loop_
_atom_type_symbol
_atom_type_description
_atom_type_scat_dispersion_real
_atom_type_scat_dispersion_imag
_atom_type_scat_source
C C 0.0033 0.0016 'International Tables Vol C Tables 4.2.6.8 and 6.1.1.4'
H H 0.0000 0.0000 'International Tables Vol C Tables 4.2.6.8 and 6.1.1.4'
N N 0.0061 0.0033 'International Tables Vol C Tables 4.2.6.8 and 6.1.1.4'
O O 0.0106 0.0060 'International Tables Vol C Tables 4.2.6.8 and 6.1.1.4'
S S 0.1246 0.1234 'International Tables Vol C Tables 4.2.6.8 and 6.1.1.4'
Bi Bi -4.1077 10.2566 'International Tables Vol C Tables 4.2.6.8 and 6.1.1.4'

loop_
_geom_angle_atom_site_label_1
_geom_angle_atom_site_label_2
_geom_angle_atom_site_label_3
_geom_angle
_geom_angle_site_symmetry_1
_geom_angle_site_symmetry_3
S1 C1 H1A 109.5 . .
S1 C1 H1B 109.5 . .
H1A C1 H1B 109.5 . .
S1 C1 H1C 109.5 . .
H1A C1 H1C 109.5 . .
H1B C1 H1C 109.5 . .
S1 C2 H2A 109.5 . .
S1 C2 H2B 109.5 . .
H2A C2 H2B 109.5 . .
S1 C2 H2C 109.5 . .
H2A C2 H2C 109.5 . .
H2B C2 H2C 109.5 . .
N2 N1 Bi1 119.01(19) . .
N2 N1 Bi1 121.08(18) . 2_566
Bi1 N1 Bi1 116.32(9) . 2_566
N3 N2 N1 178.6(3) . .
N5 N4 Bi1 115.58(16) . .
N5 N4 Bi1 129.89(16) . 2_676
Bi1 N4 Bi1 113.83(9) . 2_676
N6 N5 N4 179.8(3) . .
N8 N7 Bi1 121.22(18) . 2_576
N8 N7 Bi1 122.52(19) . .
Bi1 N7 Bi1 115.14(9) 2_576 .
N9 N8 N7 179.0(4) . .
S1 O1 Bi1 119.03(11) . .
O1 S1 C1 104.07(15) . .
O1 S1 C2 103.60(14) . .
C1 S1 C2 99.20(16) . .
O1 Bi1 N4 81.00(7) . .
O1 Bi1 N7 138.39(7) . 2_576
N4 Bi1 N7 96.81(8) . 2_576
O1 Bi1 N7 73.81(7) . .
N4 Bi1 N7 81.16(8) . .
N7 Bi1 N7 64.86(9) 2_576 .
O1 Bi1 N1 76.77(8) . .
N4 Bi1 N1 154.49(8) . .
N7 Bi1 N1 91.64(9) 2_576 .
N7 Bi1 N1 80.76(8) . .
O1 Bi1 N4 133.09(7) . 2_676
N4 Bi1 N4 66.17(9) . 2_676
N7 Bi1 N4 80.35(7) 2_576 2_676
N7 Bi1 N4 128.65(8) . 2_676
N1 Bi1 N4 139.22(8) . 2_676
O1 Bi1 N1 111.79(8) . 2_566
N4 Bi1 N1 138.04(7) . 2_566
N7 Bi1 N1 97.52(9) 2_576 2_566
N7 Bi1 N1 140.27(8) . 2_566
N1 Bi1 N1 63.68(9) . 2_566
N4 Bi1 N1 77.73(7) 2_676 2_566

loop_
_geom_bond_atom_site_label_1
_geom_bond_atom_site_label_2
_geom_bond_distance
_geom_bond_site_symmetry_2
C1 S1 1.775(3) .
C1 H1A 0.9600 .
C1 H1B 0.9600 .
C1 H1C 0.9600 .
C2 S1 1.776(3) .
C2 H2A 0.9600 .
C2 H2B 0.9600 .
C2 H2C 0.9600 .
N1 N2 1.196(3) .
N1 Bi1 2.591(2) .
N1 Bi1 2.742(3) 2_566
N2 N3 1.152(3) .
N4 N5 1.209(3) .
N4 Bi1 2.385(2) .
N4 Bi1 2.633(2) 2_676
N5 N6 1.136(3) .
N7 N8 1.212(3) .
N7 Bi1 2.457(2) 2_576
N7 Bi1 2.459(2) .
N8 N9 1.137(3) .
O1 S1 1.528(2) .
O1 Bi1 2.3816(19) .
Bi1 N7 2.457(2) 2_576
Bi1 N4 2.633(2) 2_676
Bi1 N1 2.742(3) 2_566

loop_
_geom_torsion_atom_site_label_1
_geom_torsion_atom_site_label_2
_geom_torsion_atom_site_label_3
_geom_torsion_atom_site_label_4
_geom_torsion
_geom_torsion_site_symmetry_1
_geom_torsion_site_symmetry_4
Bi1 N1 N2 N3 -74(13) . .
Bi1 N1 N2 N3 128(12) 2_566 .
Bi1 N4 N5 N6 -11(100) . .
Bi1 N4 N5 N6 179(100) 2_676 .
Bi1 N7 N8 N9 85(20) 2_576 .
Bi1 N7 N8 N9 -82(20) . .
Bi1 O1 S1 C1 -125.88(15) . .
Bi1 O1 S1 C2 130.81(14) . .
S1 O1 Bi1 N4 -134.19(13) . .
S1 O1 Bi1 N7 135.68(12) . 2_576
S1 O1 Bi1 N7 142.47(14) . .
S1 O1 Bi1 N1 58.41(12) . .
S1 O1 Bi1 N4 -89.29(14) . 2_676
S1 O1 Bi1 N1 4.19(14) . 2_566
N5 N4 Bi1 O1 -25.7(2) . .
Bi1 N4 Bi1 O1 145.70(10) 2_676 .
N5 N4 Bi1 N7 112.3(2) . 2_576
Bi1 N4 Bi1 N7 -76.28(10) 2_676 2_576
N5 N4 Bi1 N7 49.2(2) . .
Bi1 N4 Bi1 N7 -139.43(11) 2_676 .
N5 N4 Bi1 N1 3.9(3) . .
Bi1 N4 Bi1 N1 175.25(16) 2_676 .
N5 N4 Bi1 N4 -171.4(3) . 2_676
Bi1 N4 Bi1 N4 0.0 2_676 2_676
N5 N4 Bi1 N1 -138.39(19) . 2_566
Bi1 N4 Bi1 N1 32.99(17) 2_676 2_566
N8 N7 Bi1 O1 -7.0(2) . .
Bi1 N7 Bi1 O1 -175.02(12) 2_576 .
N8 N7 Bi1 N4 -90.2(2) . .
Bi1 N7 Bi1 N4 101.85(11) 2_576 .
N8 N7 Bi1 N7 168.0(3) . 2_576
Bi1 N7 Bi1 N7 0.0 2_576 2_576
N8 N7 Bi1 N1 71.8(2) . .
Bi1 N7 Bi1 N1 -96.22(11) 2_576 .
N8 N7 Bi1 N4 -139.8(2) . 2_676
Bi1 N7 Bi1 N4 52.24(13) 2_576 2_676
N8 N7 Bi1 N1 97.8(2) . 2_566
Bi1 N7 Bi1 N1 -70.22(16) 2_576 2_566
N2 N1 Bi1 O1 78.3(2) . .
Bi1 N1 Bi1 O1 -122.81(13) 2_566 .
N2 N1 Bi1 N4 48.3(4) . .
Bi1 N1 Bi1 N4 -152.84(15) 2_566 .
N2 N1 Bi1 N7 -61.3(2) . 2_576
Bi1 N1 Bi1 N7 97.58(12) 2_566 2_576
N2 N1 Bi1 N7 2.9(2) . .
Bi1 N1 Bi1 N7 161.78(13) 2_566 .
N2 N1 Bi1 N4 -138.4(2) . 2_676
Bi1 N1 Bi1 N4 20.5(2) 2_566 2_676
N2 N1 Bi1 N1 -158.9(3) . 2_566
Bi1 N1 Bi1 N1 0.0 2_566 2_566
